data_1565259
loop_
_publ_author_name
'Singh, Munendra Pal'
'Baruah, Jubaraj B.'

_publ_section_title
;
 Detection of hydroxyaromatics in a superior manner by a water soluble
 fluorescent iron-complex
;
_journal_name_full 'Inorganica Chimica Acta'
_journal_page_first 119467
_journal_paper_doi 10.1016/j.ica.2020.119467
_journal_volume 504
_journal_year 2020
_chemical_formula_sum 'C66 H56 Fe2 N10 O30'
_chemical_formula_weight 1580.90
_space_group_crystal_system triclinic
_space_group_IT_number 2
_space_group_name_Hall '-P 1'
_space_group_name_H-M_alt 'P -1'
_atom_sites_solution_hydrogens mixed
_audit_creation_method SHELXL-2014/7
_cell_angle_alpha 87.033(5)
_cell_angle_beta 74.570(5)
_cell_angle_gamma 86.487(5)
_cell_formula_units_Z 1
_cell_length_a 9.5174(5)
_cell_length_b 13.3262(8)
_cell_length_c 13.7708(8)
_cell_measurement_reflns_used 3601
_cell_measurement_temperature 296(2)
_cell_measurement_theta_max 26.8840
_cell_measurement_theta_min 3.4020
_cell_volume 1679.30(17)
_computing_structure_refinement 'SHELXL-2014/7 (Sheldrick, 2014)'
_diffrn_ambient_temperature 296(2)
_diffrn_measured_fraction_theta_full 0.998
_diffrn_measured_fraction_theta_max 0.998
_diffrn_measurement_device_type 'CCD area detector'
_diffrn_measurement_method 'phi and omega scans'
_diffrn_radiation_type MoK\a
_diffrn_radiation_wavelength 0.71073
_diffrn_reflns_av_R_equivalents 0.0281
_diffrn_reflns_av_unetI/netI 0.0517
_diffrn_reflns_Laue_measured_fraction_full 0.998
_diffrn_reflns_Laue_measured_fraction_max 0.998
_diffrn_reflns_limit_h_max 11
_diffrn_reflns_limit_h_min -11
_diffrn_reflns_limit_k_max 15
_diffrn_reflns_limit_k_min -13
_diffrn_reflns_limit_l_max 16
_diffrn_reflns_limit_l_min -16
_diffrn_reflns_number 12391
_diffrn_reflns_point_group_measured_fraction_full 0.998
_diffrn_reflns_point_group_measured_fraction_max 0.998
_diffrn_reflns_theta_full 25.050
_diffrn_reflns_theta_max 25.050
_diffrn_reflns_theta_min 2.891
_exptl_absorpt_coefficient_mu 0.533
_exptl_absorpt_correction_T_max 1.00000
_exptl_absorpt_correction_T_min 0.38637
_exptl_absorpt_correction_type multi-scan
_exptl_absorpt_process_details multi-scan
_exptl_crystal_colour red
_exptl_crystal_density_diffrn 1.563
_exptl_crystal_description block
_exptl_crystal_F_000 814
_exptl_crystal_size_max 0.28
_exptl_crystal_size_mid 0.22
_exptl_crystal_size_min 0.13
_refine_diff_density_max 1.377
_refine_diff_density_min -0.543
_refine_diff_density_rms 0.062
_refine_ls_extinction_coef .
_refine_ls_extinction_method none
_refine_ls_goodness_of_fit_ref 1.003
_refine_ls_hydrogen_treatment mixed
_refine_ls_matrix_type full
_refine_ls_number_parameters 504
_refine_ls_number_reflns 5946
_refine_ls_number_restraints 0
_refine_ls_restrained_S_all 1.003
_refine_ls_R_factor_all 0.0760
_refine_ls_R_factor_gt 0.0553
_refine_ls_shift/su_max 0.014
_refine_ls_shift/su_mean 0.001
_refine_ls_structure_factor_coef Fsqd
_refine_ls_weighting_details 'w=1/[\s^2^(Fo^2^)+(0.0836P)^2^+1.0124P] where P=(Fo^2^+2Fc^2^)/3'
_refine_ls_weighting_scheme calc
_refine_ls_wR_factor_gt 0.1431
_refine_ls_wR_factor_ref 0.1656
_reflns_Friedel_coverage 0.000
_reflns_Friedel_fraction_full .
_reflns_Friedel_fraction_max .
_reflns_number_gt 4431
_reflns_number_total 5946
_reflns_threshold_expression 'I > 2\s(I)'
_cod_data_source_file ICA-2020-504-119467.cif
_cod_data_source_block complex5
_cod_database_code 1565259
_shelx_shelxl_version_number 2014/7
_shelx_space_group_comment
;
The symmetry employed for this shelxl refinement is uniquely defined
by the following loop, which should always be used as a source of
symmetry information in preference to the above space-group names.
They are only intended as comments.
;

loop_
_space_group_symop_operation_xyz
'x, y, z'
'-x, -y, -z'

loop_
_atom_site_label
_atom_site_type_symbol
_atom_site_fract_x
_atom_site_fract_y
_atom_site_fract_z
_atom_site_U_iso_or_equiv
_atom_site_adp_type
_atom_site_occupancy
_atom_site_site_symmetry_order
_atom_site_calc_flag
_atom_site_refinement_flags_posn
_atom_site_refinement_flags_adp
_atom_site_refinement_flags_occupancy
_atom_site_disorder_assembly
_atom_site_disorder_group
Fe1 Fe 0.29914(6) 0.45302(4) 0.29448(4) 0.0484(2) Uani 1 1 d . . . . .
O1 O 0.6301(3) 0.13753(19) 0.92887(19) 0.0511(6) Uani 1 1 d . . . . .
O13 O 0.8690(3) 0.74255(19) 1.13899(17) 0.0495(6) Uani 1 1 d . . . . .
H13 H 0.9239 0.6932 1.1418 0.074 Uiso 1 1 calc R U . . .
O12 O 0.6173(3) 0.8716(2) 0.89983(19) 0.0564(7) Uani 1 1 d . . . . .
H12 H 0.5492 0.8733 0.9509 0.085 Uiso 1 1 calc R U . . .
O7 O 0.1746(3) 0.3379(2) 0.35438(19) 0.0598(7) Uani 1 1 d . . . . .
O15 O 0.6341(3) 0.8194(3) 0.2951(2) 0.0636(8) Uani 1 1 d G . . . .
H15A H 0.7168 0.7970 0.2605 0.095 Uiso 1 1 d G U . . .
O11 O 1.1012(3) 0.7397(2) 0.78474(18) 0.0582(7) Uani 1 1 d . . . . .
H11 H 1.1730 0.7243 0.8056 0.087 Uiso 1 1 calc R U . . .
O6 O 0.4924(3) 0.3703(2) 0.2600(2) 0.0584(7) Uani 1 1 d . . . . .
N4 N 0.3388(3) 0.42910(19) 0.14279(19) 0.0350(6) Uani 1 1 d . . . . .
O8 O 0.4021(3) 0.5795(2) 0.3063(2) 0.0619(7) Uani 1 1 d . . . . .
N3 N 0.8489(3) 0.1176(2) 0.81384(19) 0.0394(6) Uani 1 1 d . . . . .
O2 O 1.0652(3) 0.0920(2) 0.69793(18) 0.0599(7) Uani 1 1 d . . . . .
O3 O 0.1379(3) 0.5338(2) 0.25215(19) 0.0652(8) Uani 1 1 d . . . . .
N5 N 0.2611(3) 0.4682(2) 0.4465(2) 0.0428(7) Uani 1 1 d . . . . .
O5 O 0.6671(3) 0.2982(2) 0.1376(2) 0.0700(8) Uani 1 1 d . . . . .
O4 O 0.0243(3) 0.5691(2) 0.1311(2) 0.0706(9) Uani 1 1 d . . . . .
C12 C 1.0311(3) -0.0226(2) 1.0372(2) 0.0298(6) Uani 1 1 d . . . . .
O9 O 0.4610(4) 0.6825(2) 0.4112(2) 0.0791(10) Uani 1 1 d . . . . .
C31 C 0.7443(3) 0.8107(2) 1.0224(2) 0.0351(7) Uani 1 1 d . . . . .
H31 H 0.6653 0.8299 1.0753 0.042 Uiso 1 1 calc R U . . .
N1 N 0.6432(4) -0.1140(3) 0.4772(3) 0.0600(9) Uani 1 1 d . . . . .
C11 C 0.9456(3) -0.0267(2) 1.1382(2) 0.0339(7) Uani 1 1 d . . . . .
C32 C 0.8683(3) 0.7638(2) 1.0407(2) 0.0350(7) Uani 1 1 d . . . . .
C8 C 0.8239(3) 0.0630(2) 0.9897(2) 0.0326(7) Uani 1 1 d . . . . .
O10 O 0.0498(4) 0.2590(3) 0.4953(2) 0.0844(10) Uani 1 1 d . . . . .
C9 C 0.7452(3) 0.0598(2) 1.0895(2) 0.0386(7) Uani 1 1 d . . . . .
H9 H 0.6504 0.0878 1.1074 0.046 Uiso 1 1 calc R U . . .
C33 C 0.9892(3) 0.7393(2) 0.9631(2) 0.0370(7) Uani 1 1 d . . . . .
H33 H 1.0728 0.7089 0.9767 0.044 Uiso 1 1 calc R U . . .
C30 C 0.7403(3) 0.8286(2) 0.9233(3) 0.0380(7) Uani 1 1 d . . . . .
C7 C 0.7583(3) 0.1079(2) 0.9113(2) 0.0367(7) Uani 1 1 d . . . . .
C10 C 0.8054(3) 0.0153(2) 1.1635(2) 0.0395(8) Uani 1 1 d . . . . .
H10 H 0.7509 0.0139 1.2305 0.047 Uiso 1 1 calc R U . . .
C15 C 0.2441(3) 0.4676(2) 0.0941(2) 0.0383(7) Uani 1 1 d . . . . .
C19 C 0.4603(3) 0.3770(2) 0.0970(3) 0.0394(8) Uani 1 1 d . . . . .
C28 C 0.9838(3) 0.7610(2) 0.8644(2) 0.0394(8) Uani 1 1 d . . . . .
C29 C 0.8585(4) 0.8039(3) 0.8434(2) 0.0410(8) Uani 1 1 d . . . . .
H29 H 0.8537 0.8158 0.7772 0.049 Uiso 1 1 calc R U . . .
C13 C 0.9940(4) 0.0801(3) 0.7843(2) 0.0407(8) Uani 1 1 d . . . . .
C26 C 0.3180(4) 0.5436(3) 0.4792(3) 0.0486(9) Uani 1 1 d . . . . .
C18 C 0.4897(4) 0.3619(2) -0.0052(3) 0.0455(9) Uani 1 1 d . . . . .
H18 H 0.5740 0.3259 -0.0386 0.055 Uiso 1 1 calc R U . . .
C16 C 0.2660(4) 0.4539(3) -0.0077(3) 0.0460(8) Uani 1 1 d . . . . .
H16 H 0.1984 0.4792 -0.0418 0.055 Uiso 1 1 calc R U . . .
C20 C 0.5497(4) 0.3445(3) 0.1688(3) 0.0464(8) Uani 1 1 d . . . . .
C17 C 0.3919(4) 0.4013(3) -0.0568(3) 0.0501(9) Uani 1 1 d . . . . .
H17 H 0.4111 0.3922 -0.1257 0.060 Uiso 1 1 calc R U . . .
C22 C 0.1823(4) 0.3999(3) 0.5084(3) 0.0465(9) Uani 1 1 d . . . . .
C6 C 0.7889(4) 0.1706(3) 0.7354(3) 0.0492(9) Uani 1 1 d . . . . .
H6A H 0.8675 0.2010 0.6847 0.059 Uiso 1 1 calc R U . . .
H6B H 0.7199 0.2241 0.7658 0.059 Uiso 1 1 calc R U . . .
N2 N 0.6963(5) -0.0482(3) 0.5979(3) 0.0763(11) Uani 1 1 d . . . . .
C27 C 0.4012(4) 0.6094(3) 0.3939(3) 0.0573(10) Uani 1 1 d . . . . .
C14 C 0.1234(4) 0.5288(3) 0.1630(3) 0.0513(9) Uani 1 1 d . . . . .
O14 O 0.8803(6) 0.1481(4) 0.4045(3) 0.1251(17) Uani 1 1 d G . . . .
H14B H 0.8916 0.1700 0.3440 0.188 Uiso 1 1 d G U . . .
H14A H 0.9464 0.1699 0.4278 0.188 Uiso 1 1 d G U . . .
C21 C 0.1292(4) 0.3236(3) 0.4507(3) 0.0556(10) Uani 1 1 d . . . . .
C23 C 0.1597(4) 0.4053(3) 0.6109(3) 0.0596(11) Uani 1 1 d . . . . .
H23 H 0.1070 0.3573 0.6548 0.072 Uiso 1 1 calc R U . . .
C25 C 0.2964(5) 0.5540(4) 0.5821(3) 0.0672(12) Uani 1 1 d . . . . .
H25 H 0.3346 0.6072 0.6062 0.081 Uiso 1 1 calc R U . . .
C1 C 0.7232(5) -0.0484(3) 0.5005(3) 0.0667(12) Uani 1 1 d . . . . .
H1 H 0.7887 -0.0083 0.4550 0.080 Uiso 1 1 calc R U . . .
C24 C 0.2175(5) 0.4842(4) 0.6471(3) 0.0752(14) Uani 1 1 d . . . . .
H24 H 0.2025 0.4897 0.7163 0.090 Uiso 1 1 calc R U . . .
C2 C 0.5630(5) -0.1590(3) 0.5621(4) 0.0734(13) Uani 1 1 d . . . . .
H2 H 0.4984 -0.2096 0.5659 0.088 Uiso 1 1 calc R U . . .
C5 C 0.7116(7) 0.0985(4) 0.6845(4) 0.103(2) Uani 1 1 d . . . . .
H5A H 0.6258 0.0760 0.7345 0.124 Uiso 1 1 calc R U . . .
H5B H 0.6780 0.1367 0.6324 0.124 Uiso 1 1 calc R U . . .
C3 C 0.5937(6) -0.1169(4) 0.6402(3) 0.0800(15) Uani 1 1 d . . . . .
H3 H 0.5539 -0.1314 0.7085 0.096 Uiso 1 1 calc R U . . .
C4 C 0.7913(6) 0.0146(4) 0.6417(4) 0.0939(17) Uani 1 1 d . . . . .
H4B H 0.8261 -0.0252 0.6923 0.113 Uiso 1 1 calc R U . . .
H4A H 0.8754 0.0350 0.5888 0.113 Uiso 1 1 calc R U . . .
H1N H 0.657(5) -0.128(3) 0.408(4) 0.080(14) Uiso 1 1 d . . . . .
H15B H 0.586(5) 0.777(3) 0.314(3) 0.064(15) Uiso 1 1 d . . . . .

loop_
_atom_site_aniso_label
_atom_site_aniso_U_11
_atom_site_aniso_U_22
_atom_site_aniso_U_33
_atom_site_aniso_U_23
_atom_site_aniso_U_13
_atom_site_aniso_U_12
Fe1 0.0486(3) 0.0595(4) 0.0346(3) 0.0005(2) -0.0083(2) 0.0035(2)
O1 0.0371(13) 0.0591(15) 0.0565(15) -0.0043(12) -0.0146(11) 0.0135(11)
O13 0.0546(15) 0.0556(15) 0.0366(12) -0.0016(11) -0.0125(11) 0.0124(12)
O12 0.0383(14) 0.0741(17) 0.0565(15) 0.0074(14) -0.0168(12) 0.0116(13)
O7 0.0699(18) 0.0657(17) 0.0466(15) -0.0012(13) -0.0176(13) -0.0153(14)
O15 0.0581(19) 0.071(2) 0.0544(18) -0.0051(15) 0.0006(14) -0.0140(17)
O11 0.0422(14) 0.086(2) 0.0423(14) -0.0063(13) -0.0057(11) 0.0109(14)
O6 0.0528(16) 0.0695(18) 0.0567(16) -0.0028(14) -0.0240(13) 0.0097(13)
N4 0.0292(13) 0.0348(14) 0.0385(14) 0.0019(11) -0.0053(11) -0.0011(11)
O8 0.0693(18) 0.0612(17) 0.0481(15) 0.0054(13) -0.0026(13) -0.0124(14)
N3 0.0388(15) 0.0436(15) 0.0371(14) 0.0006(12) -0.0133(12) 0.0016(12)
O2 0.0474(15) 0.090(2) 0.0378(14) 0.0077(13) -0.0066(12) 0.0009(14)
O3 0.0552(17) 0.088(2) 0.0432(15) -0.0075(14) -0.0033(13) 0.0290(15)
N5 0.0377(15) 0.0519(17) 0.0366(15) -0.0012(13) -0.0061(12) -0.0016(13)
O5 0.0424(15) 0.078(2) 0.091(2) -0.0180(17) -0.0216(15) 0.0195(14)
O4 0.0589(17) 0.080(2) 0.0681(18) 0.0148(16) -0.0184(15) 0.0268(15)
C12 0.0280(15) 0.0251(14) 0.0367(16) -0.0026(12) -0.0080(12) -0.0052(11)
O9 0.081(2) 0.0685(19) 0.080(2) -0.0099(16) -0.0013(17) -0.0317(17)
C31 0.0299(16) 0.0342(16) 0.0398(17) -0.0009(14) -0.0066(13) -0.0034(13)
N1 0.068(2) 0.068(2) 0.0416(18) -0.0062(17) -0.0098(17) -0.0035(18)
C11 0.0297(16) 0.0351(16) 0.0351(16) -0.0036(13) -0.0049(13) -0.0027(13)
C32 0.0376(17) 0.0313(16) 0.0377(17) -0.0022(13) -0.0121(14) -0.0041(13)
C8 0.0278(15) 0.0288(15) 0.0411(17) -0.0039(13) -0.0086(13) -0.0009(12)
O10 0.093(2) 0.089(2) 0.074(2) 0.0135(18) -0.0208(18) -0.049(2)
C9 0.0268(16) 0.0429(18) 0.0430(18) -0.0057(15) -0.0038(14) 0.0022(13)
C33 0.0324(17) 0.0371(17) 0.0431(18) -0.0018(14) -0.0135(14) 0.0022(13)
C30 0.0307(17) 0.0356(17) 0.0500(19) 0.0019(15) -0.0154(15) -0.0014(13)
C7 0.0350(17) 0.0318(16) 0.0450(18) -0.0081(14) -0.0137(14) 0.0048(13)
C10 0.0318(16) 0.0497(19) 0.0329(16) -0.0025(15) -0.0017(14) -0.0007(14)
C15 0.0344(17) 0.0374(17) 0.0417(18) 0.0080(14) -0.0088(14) -0.0042(14)
C19 0.0312(17) 0.0302(16) 0.054(2) -0.0056(15) -0.0049(15) -0.0046(13)
C28 0.0349(17) 0.0434(18) 0.0378(17) -0.0020(15) -0.0060(14) -0.0008(14)
C29 0.0403(18) 0.051(2) 0.0341(17) 0.0051(15) -0.0145(14) -0.0030(15)
C13 0.0395(18) 0.0447(19) 0.0371(18) -0.0015(15) -0.0085(15) -0.0038(15)
C26 0.043(2) 0.054(2) 0.046(2) -0.0073(17) -0.0052(16) -0.0036(16)
C18 0.045(2) 0.0311(17) 0.055(2) -0.0146(16) -0.0007(17) -0.0066(14)
C16 0.050(2) 0.045(2) 0.046(2) 0.0067(16) -0.0183(17) -0.0110(16)
C20 0.0348(18) 0.0408(19) 0.065(2) -0.0055(17) -0.0157(17) 0.0024(15)
C17 0.063(2) 0.050(2) 0.0382(18) -0.0080(16) -0.0103(18) -0.0168(18)
C22 0.0355(18) 0.059(2) 0.0415(19) 0.0011(17) -0.0035(15) -0.0063(16)
C6 0.057(2) 0.046(2) 0.047(2) 0.0015(16) -0.0210(17) 0.0075(17)
N2 0.122(3) 0.056(2) 0.071(2) 0.0033(19) -0.060(2) -0.012(2)
C27 0.051(2) 0.053(2) 0.060(3) -0.004(2) -0.0009(19) -0.0052(18)
C14 0.044(2) 0.050(2) 0.053(2) 0.0118(18) -0.0072(18) 0.0080(17)
O14 0.187(5) 0.127(3) 0.075(2) 0.023(2) -0.042(3) -0.096(3)
C21 0.051(2) 0.061(2) 0.056(2) 0.005(2) -0.0165(19) -0.0119(19)
C23 0.054(2) 0.078(3) 0.040(2) 0.008(2) -0.0004(18) -0.011(2)
C25 0.062(3) 0.082(3) 0.056(2) -0.022(2) -0.008(2) -0.014(2)
C1 0.070(3) 0.074(3) 0.063(3) 0.014(2) -0.030(2) -0.020(2)
C24 0.076(3) 0.109(4) 0.037(2) -0.007(2) -0.004(2) -0.026(3)
C2 0.079(3) 0.069(3) 0.070(3) 0.001(2) -0.011(2) -0.025(2)
C5 0.148(5) 0.099(4) 0.094(4) -0.030(3) -0.095(4) 0.053(4)
C3 0.117(4) 0.072(3) 0.042(2) 0.002(2) -0.007(3) -0.009(3)
C4 0.102(4) 0.101(4) 0.091(4) -0.018(3) -0.051(3) 0.019(3)

loop_
_atom_type_symbol
_atom_type_description
_atom_type_scat_dispersion_real
_atom_type_scat_dispersion_imag
_atom_type_scat_source
C C 0.0033 0.0016 'International Tables Vol C Tables 4.2.6.8 and 6.1.1.4'
H H 0.0000 0.0000 'International Tables Vol C Tables 4.2.6.8 and 6.1.1.4'
Fe Fe 0.3463 0.8444 'International Tables Vol C Tables 4.2.6.8 and 6.1.1.4'
N N 0.0061 0.0033 'International Tables Vol C Tables 4.2.6.8 and 6.1.1.4'
O O 0.0106 0.0060 'International Tables Vol C Tables 4.2.6.8 and 6.1.1.4'

loop_
_geom_angle_atom_site_label_1
_geom_angle_atom_site_label_2
_geom_angle_atom_site_label_3
_geom_angle
_geom_angle_site_symmetry_1
_geom_angle_site_symmetry_3
O7 Fe1 O3 94.39(12) . .
O7 Fe1 O8 152.19(11) . .
O3 Fe1 O8 91.93(13) . .
O7 Fe1 O6 96.02(12) . .
O3 Fe1 O6 150.83(11) . .
O8 Fe1 O6 91.44(12) . .
O7 Fe1 N5 76.35(11) . .
O3 Fe1 N5 106.61(11) . .
O8 Fe1 N5 75.88(11) . .
O6 Fe1 N5 102.31(11) . .
O7 Fe1 N4 101.18(10) . .
O3 Fe1 N4 75.52(10) . .
O8 Fe1 N4 106.63(10) . .
O6 Fe1 N4 75.76(10) . .
N5 Fe1 N4 176.77(11) . .
C32 O13 H13 109.5 . .
C30 O12 H12 109.5 . .
C21 O7 Fe1 120.9(2) . .
H15A O15 H15B 109.6 . .
C28 O11 H11 109.5 . .
C20 O6 Fe1 119.7(2) . .
C15 N4 C19 122.5(3) . .
C15 N4 Fe1 118.8(2) . .
C19 N4 Fe1 118.6(2) . .
C27 O8 Fe1 119.8(2) . .
C7 N3 C13 124.4(3) . .
C7 N3 C6 118.4(3) . .
C13 N3 C6 117.2(3) . .
C14 O3 Fe1 120.5(2) . .
C26 N5 C22 122.8(3) . .
C26 N5 Fe1 118.9(2) . .
C22 N5 Fe1 118.3(2) . .
C12 C12 C8 120.0(3) 2_757 2_757
C12 C12 C11 118.7(3) 2_757 .
C8 C12 C11 121.3(3) 2_757 .
C32 C31 C30 118.2(3) . .
C32 C31 H31 120.9 . .
C30 C31 H31 120.9 . .
C1 N1 C2 109.5(4) . .
C1 N1 H1N 119(3) . .
C2 N1 H1N 131(3) . .
C10 C11 C12 120.5(3) . .
C10 C11 C13 120.2(3) . 2_757
C12 C11 C13 119.2(3) . 2_757
O13 C32 C31 117.9(3) . .
O13 C32 C33 120.5(3) . .
C31 C32 C33 121.6(3) . .
C9 C8 C12 119.5(3) . 2_757
C9 C8 C7 120.7(3) . .
C12 C8 C7 119.7(3) 2_757 .
C8 C9 C10 121.0(3) . .
C8 C9 H9 119.5 . .
C10 C9 H9 119.5 . .
C32 C33 C28 118.9(3) . .
C32 C33 H33 120.6 . .
C28 C33 H33 120.6 . .
O12 C30 C31 121.2(3) . .
O12 C30 C29 117.0(3) . .
C31 C30 C29 121.8(3) . .
O1 C7 N3 119.9(3) . .
O1 C7 C8 122.7(3) . .
N3 C7 C8 117.4(3) . .
C11 C10 C9 120.2(3) . .
C11 C10 H10 119.9 . .
C9 C10 H10 119.9 . .
N4 C15 C16 121.0(3) . .
N4 C15 C14 110.9(3) . .
C16 C15 C14 128.0(3) . .
N4 C19 C18 119.3(3) . .
N4 C19 C20 111.6(3) . .
C18 C19 C20 129.1(3) . .
O11 C28 C29 117.8(3) . .
O11 C28 C33 121.3(3) . .
C29 C28 C33 120.9(3) . .
C28 C29 C30 118.5(3) . .
C28 C29 H29 120.8 . .
C30 C29 H29 120.8 . .
O2 C13 N3 120.1(3) . .
O2 C13 C11 122.3(3) . 2_757
N3 C13 C11 117.6(3) . 2_757
N5 C26 C25 119.9(3) . .
N5 C26 C27 111.9(3) . .
C25 C26 C27 128.2(4) . .
C17 C18 C19 118.8(3) . .
C17 C18 H18 120.6 . .
C19 C18 H18 120.6 . .
C17 C16 C15 117.4(3) . .
C17 C16 H16 121.3 . .
C15 C16 H16 121.3 . .
O5 C20 O6 126.2(4) . .
O5 C20 C19 119.6(3) . .
O6 C20 C19 114.3(3) . .
C16 C17 C18 120.9(3) . .
C16 C17 H17 119.5 . .
C18 C17 H17 119.5 . .
N5 C22 C23 119.9(3) . .
N5 C22 C21 111.5(3) . .
C23 C22 C21 128.6(3) . .
N3 C6 C5 111.7(3) . .
N3 C6 H6A 109.3 . .
C5 C6 H6A 109.3 . .
N3 C6 H6B 109.3 . .
C5 C6 H6B 109.3 . .
H6A C6 H6B 107.9 . .
C1 N2 C3 109.5(4) . .
C1 N2 C4 117.3(4) . .
C3 N2 C4 132.7(4) . .
O9 C27 O8 126.3(4) . .
O9 C27 C26 120.3(4) . .
O8 C27 C26 113.4(3) . .
O4 C14 O3 126.1(4) . .
O4 C14 C15 120.0(4) . .
O3 C14 C15 113.8(3) . .
H14B O14 H14A 109.5 . .
O10 C21 O7 126.7(4) . .
O10 C21 C22 120.3(4) . .
O7 C21 C22 113.0(3) . .
C22 C23 C24 118.4(4) . .
C22 C23 H23 120.8 . .
C24 C23 H23 120.8 . .
C24 C25 C26 118.5(4) . .
C24 C25 H25 120.8 . .
C26 C25 H25 120.8 . .
N2 C1 N1 108.5(4) . .
N2 C1 H1 125.8 . .
N1 C1 H1 125.8 . .
C25 C24 C23 120.6(4) . .
C25 C24 H24 119.7 . .
C23 C24 H24 119.7 . .
C3 C2 N1 107.2(4) . .
C3 C2 H2 126.4 . .
N1 C2 H2 126.4 . .
C4 C5 C6 117.4(5) . .
C4 C5 H5A 108.0 . .
C6 C5 H5A 108.0 . .
C4 C5 H5B 108.0 . .
C6 C5 H5B 108.0 . .
H5A C5 H5B 107.2 . .
C2 C3 N2 105.4(4) . .
C2 C3 H3 127.3 . .
N2 C3 H3 127.3 . .
C5 C4 N2 109.8(5) . .
C5 C4 H4B 109.7 . .
N2 C4 H4B 109.7 . .
C5 C4 H4A 109.7 . .
N2 C4 H4A 109.7 . .
H4B C4 H4A 108.2 . .

loop_
_geom_bond_atom_site_label_1
_geom_bond_atom_site_label_2
_geom_bond_distance
_geom_bond_site_symmetry_2
Fe1 O7 2.003(3) .
Fe1 O3 2.016(3) .
Fe1 O8 2.036(3) .
Fe1 O6 2.041(3) .
Fe1 N5 2.045(3) .
Fe1 N4 2.060(3) .
O1 C7 1.223(4) .
O13 C32 1.370(4) .
O13 H13 0.8200 .
O12 C30 1.380(4) .
O12 H12 0.8200 .
O7 C21 1.289(5) .
O15 H15A 0.8501 .
O15 H15B 0.74(4) .
O11 C28 1.369(4) .
O11 H11 0.8200 .
O6 C20 1.284(4) .
N4 C15 1.324(4) .
N4 C19 1.332(4) .
O8 C27 1.288(5) .
N3 C7 1.393(4) .
N3 C13 1.400(4) .
N3 C6 1.481(4) .
O2 C13 1.210(4) .
O3 C14 1.277(5) .
N5 C26 1.322(5) .
N5 C22 1.335(4) .
O5 C20 1.225(4) .
O4 C14 1.227(4) .
C12 C12 1.405(6) 2_757
C12 C8 1.410(4) 2_757
C12 C11 1.412(4) .
O9 C27 1.223(5) .
C31 C32 1.378(4) .
C31 C30 1.383(5) .
C31 H31 0.9300 .
N1 C1 1.299(5) .
N1 C2 1.348(5) .
N1 H1N 0.95(5) .
C11 C10 1.377(4) .
C11 C13 1.475(5) 2_757
C32 C33 1.381(4) .
C8 C9 1.378(4) .
C8 C12 1.410(4) 2_757
C8 C7 1.470(5) .
O10 C21 1.212(4) .
C9 C10 1.388(5) .
C9 H9 0.9300 .
C33 C28 1.388(5) .
C33 H33 0.9300 .
C30 C29 1.385(5) .
C10 H10 0.9300 .
C15 C16 1.382(5) .
C15 C14 1.506(5) .
C19 C18 1.384(5) .
C19 C20 1.499(5) .
C28 C29 1.384(5) .
C29 H29 0.9300 .
C13 C11 1.475(5) 2_757
C26 C25 1.389(5) .
C26 C27 1.504(5) .
C18 C17 1.379(5) .
C18 H18 0.9300 .
C16 C17 1.378(5) .
C16 H16 0.9300 .
C17 H17 0.9300 .
C22 C23 1.374(5) .
C22 C21 1.510(5) .
C6 C5 1.546(6) .
C6 H6A 0.9700 .
C6 H6B 0.9700 .
N2 C1 1.296(6) .
N2 C3 1.372(6) .
N2 C4 1.522(6) .
O14 H14B 0.8499 .
O14 H14A 0.8501 .
C23 C24 1.389(6) .
C23 H23 0.9300 .
C25 C24 1.368(6) .
C25 H25 0.9300 .
C1 H1 0.9300 .
C24 H24 0.9300 .
C2 C3 1.344(6) .
C2 H2 0.9300 .
C5 C4 1.378(7) .
C5 H5A 0.9700 .
C5 H5B 0.9700 .
C3 H3 0.9300 .
C4 H4B 0.9700 .
C4 H4A 0.9700 .
